data_1010462
loop_
_publ_author_name
'Ketelaar, J A A'

_publ_section_title 'Die Kristallstruktur des Thallofluorids'
_journal_coden_ASTM ZEKGAX
_journal_name_full
;
Zeitschrift fuer Kristallographie, Kristallgeometrie, Kristallphysik,
Kristallchemie (-144,1977)
;
_journal_page_first 30
_journal_page_last 38
_journal_volume 92
_journal_year 1935
_chemical_formula_structural 'Tl F'
_chemical_formula_sum 'F Tl'
_chemical_name_systematic 'Thallium fluoride'
_space_group_IT_number 69
_symmetry_cell_setting orthorhombic
_symmetry_Int_Tables_number 69
_symmetry_space_group_name_Hall '-F 2 2'
_symmetry_space_group_name_H-M 'F m m m'
_cell_angle_alpha 90
_cell_angle_beta 90
_cell_angle_gamma 90
_cell_formula_units_Z 4
_cell_length_a 5.180(5)
_cell_length_b 5.495(5)
_cell_length_c 6.080(5)
_cell_volume 173.1
_cod_database_code 1010462

loop_
_symmetry_equiv_pos_as_xyz
x,y,z
x,-y,-z
-x,y,-z
-x,-y,z
-x,-y,-z
-x,y,z
x,-y,z
x,y,-z
x,1/2+y,1/2+z
1/2+x,y,1/2+z
1/2+x,1/2+y,z
x,1/2-y,1/2-z
1/2+x,-y,1/2-z
1/2+x,1/2-y,-z
-x,1/2+y,1/2-z
1/2-x,y,1/2-z
1/2-x,1/2+y,-z
-x,1/2-y,1/2+z
1/2-x,-y,1/2+z
1/2-x,1/2-y,z
-x,1/2-y,1/2-z
1/2-x,-y,1/2-z
1/2-x,1/2-y,-z
-x,1/2+y,1/2+z
1/2-x,y,1/2+z
1/2-x,1/2+y,z
x,1/2-y,1/2+z
1/2+x,-y,1/2+z
1/2+x,1/2-y,z
x,1/2+y,1/2-z
1/2+x,y,1/2-z
1/2+x,1/2+y,-z

loop_
_atom_site_label
_atom_site_type_symbol
_atom_site_symmetry_multiplicity
_atom_site_Wyckoff_symbol
_atom_site_fract_x
_atom_site_fract_y
_atom_site_fract_z
_atom_site_occupancy
_atom_site_attached_hydrogens
_atom_site_calc_flag
Tl1 Tl1+ 4 a 0. 0. 0. 1. 0 d
F1 F1- 4 b 0.5 0. 0. 1. 0 d

loop_
_atom_type_symbol
_atom_type_oxidation_number
Tl1+ 1.000
F1- -1.000
